data_4065453
loop_
_publ_author_name
'Pan, Baofei'
'Bezpalko, Mark W.'
'Foxman, Bruce M.'
'Thomas, Christine M.'

_publ_section_title
;
 Coordination of an N-Heterocyclic Phosphenium Containing Pincer Ligand to
 a Co(CO)2Fragment Allows Oxidation To Form an Unusual N-Heterocyclic
 Phosphinito Species
;
_journal_issue 21
_journal_name_full Organometallics
_journal_page_first 5560
_journal_paper_doi 10.1021/om200816p
_journal_volume 30
_journal_year 2011
_chemical_formula_moiety 'C40 H32 Co1 N2 O3 P3'
_chemical_formula_sum 'C40 H32 Co N2 O3 P3'
_chemical_formula_weight 740.56
_space_group_IT_number 2
_symmetry_cell_setting triclinic
_symmetry_space_group_name_Hall '-P 1'
_symmetry_space_group_name_H-M 'P -1'
_atom_sites_solution_hydrogens difmap
_atom_sites_solution_primary other
_audit_creation_date 11-08-16
_audit_creation_method CRYSTALS_ver_14.23
_cell_angle_alpha 80.5110(10)
_cell_angle_beta 87.7690(10)
_cell_angle_gamma 69.5390(10)
_cell_formula_units_Z 2
_cell_length_a 11.3884(3)
_cell_length_b 12.4056(3)
_cell_length_c 12.8398(4)
_cell_measurement_reflns_used 6893
_cell_measurement_temperature 120
_cell_measurement_theta_max 29
_cell_measurement_theta_min 3
_cell_volume 1675.96(8)
_computing_cell_refinement 'Apex2 (Bruker AXS, 2006)'
_computing_data_collection 'Apex2 (Bruker AXS, 2006)'
_computing_data_reduction 'Apex2 (Bruker AXS, 2006)'
_computing_molecular_graphics 'CAMERON (Watkin et al., 1996)'
_computing_publication_material 'CRYSTALS (Betteridge et al., 2003)'
_computing_structure_refinement 'CRYSTALS (Betteridge et al., 2003)'
_computing_structure_solution 'Superflip (Palatinus & Chapuis, 2007)'
_diffrn_ambient_temperature 120
_diffrn_measured_fraction_theta_full 0.996
_diffrn_measured_fraction_theta_max 0.994
_diffrn_measurement_device Area
_diffrn_measurement_device_type 'Bruker Kappa Apex2'
_diffrn_measurement_method '\f & \w scans'
_diffrn_radiation_monochromator graphite
_diffrn_radiation_type 'Mo K\a'
_diffrn_radiation_wavelength 0.71073
_diffrn_reflns_av_R_equivalents 0.049
_diffrn_reflns_limit_h_max 15
_diffrn_reflns_limit_h_min -15
_diffrn_reflns_limit_k_max 16
_diffrn_reflns_limit_k_min -16
_diffrn_reflns_limit_l_max 6
_diffrn_reflns_limit_l_min -17
_diffrn_reflns_number 32413
_diffrn_reflns_theta_full 28.177
_diffrn_reflns_theta_max 28.752
_diffrn_reflns_theta_min 1.909
_diffrn_standards_number 0
_exptl_absorpt_coefficient_mu 0.699
_exptl_absorpt_correction_T_max 0.92
_exptl_absorpt_correction_T_min 0.90
_exptl_absorpt_correction_type multi-scan
_exptl_absorpt_process_details 'SADABS (Siemens, 1996)'
_exptl_crystal_colour yellow
_exptl_crystal_density_diffrn 1.467
_exptl_crystal_density_method 'not measured'
_exptl_crystal_description 'prism fragment'
_exptl_crystal_F_000 764
_exptl_crystal_size_max 0.232
_exptl_crystal_size_mid 0.152
_exptl_crystal_size_min 0.126
_refine_diff_density_max 0.62
_refine_diff_density_min -0.71
_refine_ls_extinction_method None
_refine_ls_goodness_of_fit_ref 1.0000
_refine_ls_hydrogen_treatment constr
_refine_ls_matrix_type full
_refine_ls_number_parameters 442
_refine_ls_number_reflns 8669
_refine_ls_number_restraints 0
_refine_ls_R_factor_all 0.0510
_refine_ls_R_factor_gt 0.0335
_refine_ls_shift/su_max 0.0006019
_refine_ls_shift/su_mean 0.0000304
_refine_ls_structure_factor_coef Fsqd
_refine_ls_weighting_details
;
 Method= Modified Sheldrick 
 w=1/[\s^2^(F^2^) + ( 0.03P)^2^ + 1.36P] 
 ,where P=(max(Fo^2^,0) + 2Fc^2^)/3 
;
_refine_ls_weighting_scheme calc
_refine_ls_wR_factor_all 0.0757
_refine_ls_wR_factor_gt 0.0700
_refine_ls_wR_factor_ref 0.0757
_reflns_limit_h_max 15
_reflns_limit_h_min -15
_reflns_limit_k_max 16
_reflns_limit_k_min -16
_reflns_limit_l_max 17
_reflns_limit_l_min 0
_reflns_number_gt 6622
_reflns_number_total 8669
_reflns_threshold_expression I>2.0\s(I)
_oxford_diffrn_Wilson_B_factor 0.00
_oxford_diffrn_Wilson_scale 0.00
_oxford_refine_ls_r_factor_ref 0.0510
_oxford_refine_ls_scale 0.14796(3)
_oxford_reflns_number_all 8669
_oxford_reflns_threshold_expression_ref I>-10.0\s(I)
_oxford_structure_analysis_title 'bfpan_615_0m in P-1'
_cod_data_source_file om200816p_si_002.cif
_cod_data_source_block 3
_cod_depositor_comments
;
The following automatic conversions were performed:

'_symmetry_cell_setting' value 'Triclinic' changed to 'triclinic'
according to /home/saulius/struct/CIF-dictionaries/cif_core.dic
dictionary named 'cif_core.dic' version 2.4.1 from
2010-06-29.

'_atom_sites_solution_primary' value 'Other' changed to
'other' according to
/home/saulius/struct/CIF-dictionaries/cif_core.dic dictionary named
'cif_core.dic' version 2.4.1 from
2010-06-29.

'_exptl_absorpt_correction_type' value 'Multi-scan'
changed to 'multi-scan' according to
/home/saulius/struct/CIF-dictionaries/cif_core.dic dictionary named
'cif_core.dic' version 2.4.1 from 2010-06-29.

Automatic conversion script
Id: cif_fix_values 1715 2011-07-08 13:25:40Z adriana 
;
_cod_original_sg_symbol_H-M 'P -1 '
_cod_original_formula_sum 'C40 H32 Co1 N2 O3 P3'
_cod_database_code 4065453

loop_
_symmetry_equiv_pos_as_xyz
x,y,z
-x,-y,-z

loop_
_atom_site_label
_atom_site_type_symbol
_atom_site_fract_x
_atom_site_fract_y
_atom_site_fract_z
_atom_site_U_iso_or_equiv
_atom_site_occupancy
_atom_site_adp_type
_atom_site_refinement_flags_posn
Co1 Co 0.19273(2) 0.96040(2) 0.166894(18) 0.0122 1.0000 Uani .
P1 P 0.31800(4) 0.77917(4) 0.19184(4) 0.0133 1.0000 Uani .
P2 P 0.14503(4) 0.92173(4) 0.33048(3) 0.0125 1.0000 Uani .
P3 P 0.18808(4) 1.12421(4) 0.21190(3) 0.0126 1.0000 Uani .
O1 O 0.24109(12) 0.90500(11) 0.41269(10) 0.0167 1.0000 Uani .
O2 O -0.05961(13) 0.97463(14) 0.11199(11) 0.0288 1.0000 Uani .
O3 O 0.32641(13) 1.00272(12) -0.02588(11) 0.0255 1.0000 Uani .
N1 N 0.08457(14) 0.81202(13) 0.34486(12) 0.0151 1.0000 Uani .
N2 N 0.00235(13) 1.01837(13) 0.35631(12) 0.0145 1.0000 Uani .
C1 C 0.47343(17) 0.74684(16) 0.24902(14) 0.0159 1.0000 Uani .
C2 C 0.55182(18) 0.80324(17) 0.19923(16) 0.0222 1.0000 Uani .
C3 C 0.67064(19) 0.77976(19) 0.23960(18) 0.0282 1.0000 Uani .
C4 C 0.71142(19) 0.70111(18) 0.33180(18) 0.0287 1.0000 Uani .
C5 C 0.6336(2) 0.64715(19) 0.38328(18) 0.0293 1.0000 Uani .
C6 C 0.51506(19) 0.66982(17) 0.34277(15) 0.0225 1.0000 Uani .
C7 C 0.34785(17) 0.72368(15) 0.06555(14) 0.0148 1.0000 Uani .
C8 C 0.46513(19) 0.67355(19) 0.02577(16) 0.0245 1.0000 Uani .
C9 C 0.4759(2) 0.6371(2) -0.07234(17) 0.0312 1.0000 Uani .
C10 C 0.3714(2) 0.65029(18) -0.13078(16) 0.0261 1.0000 Uani .
C11 C 0.2543(2) 0.69937(18) -0.09101(16) 0.0261 1.0000 Uani .
C12 C 0.24252(19) 0.73594(18) 0.00620(16) 0.0242 1.0000 Uani .
C13 C 0.26128(17) 0.67057(15) 0.26909(14) 0.0155 1.0000 Uani .
C14 C 0.32741(19) 0.55357(16) 0.26135(15) 0.0194 1.0000 Uani .
C15 C 0.29012(19) 0.46383(17) 0.31191(15) 0.0227 1.0000 Uani .
C16 C 0.18188(19) 0.49180(17) 0.37065(15) 0.0221 1.0000 Uani .
C17 C 0.11405(18) 0.60635(17) 0.37997(15) 0.0190 1.0000 Uani .
C18 C 0.15339(17) 0.69808(15) 0.33126(14) 0.0144 1.0000 Uani .
C19 C -0.03810(17) 0.83870(16) 0.39330(15) 0.0181 1.0000 Uani .
C20 C -0.09882(17) 0.97040(16) 0.37764(15) 0.0178 1.0000 Uani .
C21 C -0.02691(16) 1.13873(16) 0.34118(14) 0.0150 1.0000 Uani .
C22 C -0.14153(17) 1.20862(16) 0.37919(14) 0.0180 1.0000 Uani .
C23 C -0.17044(18) 1.32671(17) 0.37497(15) 0.0212 1.0000 Uani .
C24 C -0.08702(19) 1.38028(17) 0.33278(15) 0.0213 1.0000 Uani .
C25 C 0.02200(18) 1.31458(16) 0.28981(14) 0.0180 1.0000 Uani .
C26 C 0.05398(16) 1.19435(16) 0.29036(13) 0.0145 1.0000 Uani .
C27 C 0.16670(17) 1.23978(16) 0.09659(14) 0.0161 1.0000 Uani .
C28 C 0.08437(18) 1.24682(17) 0.01596(15) 0.0208 1.0000 Uani .
C29 C 0.0591(2) 1.33598(19) -0.07016(16) 0.0293 1.0000 Uani .
C30 C 0.1158(2) 1.41854(19) -0.07621(17) 0.0307 1.0000 Uani .
C31 C 0.1974(2) 1.41273(18) 0.00245(18) 0.0290 1.0000 Uani .
C32 C 0.22296(18) 1.32351(17) 0.08867(16) 0.0219 1.0000 Uani .
C33 C 0.32484(17) 1.12493(15) 0.28085(14) 0.0154 1.0000 Uani .
C34 C 0.32131(18) 1.14070(16) 0.38584(15) 0.0190 1.0000 Uani .
C35 C 0.42778(19) 1.13800(17) 0.43665(16) 0.0238 1.0000 Uani .
C36 C 0.53889(19) 1.12014(18) 0.38314(18) 0.0267 1.0000 Uani .
C37 C 0.54346(19) 1.10428(19) 0.27860(18) 0.0285 1.0000 Uani .
C38 C 0.43777(18) 1.10543(17) 0.22802(16) 0.0220 1.0000 Uani .
C39 C 0.04031(18) 0.97036(16) 0.12915(14) 0.0170 1.0000 Uani .
C40 C 0.27211(17) 0.98721(15) 0.04875(15) 0.0173 1.0000 Uani .
H21 H 0.5228 0.8560 0.1379 0.0265 1.0000 Uiso R
H31 H 0.7219 0.8158 0.2053 0.0341 1.0000 Uiso R
H41 H 0.7903 0.6873 0.3595 0.0336 1.0000 Uiso R
H51 H 0.6609 0.5941 0.4465 0.0355 1.0000 Uiso R
H61 H 0.4618 0.6322 0.3796 0.0274 1.0000 Uiso R
H81 H 0.5366 0.6648 0.0636 0.0297 1.0000 Uiso R
H91 H 0.5555 0.6015 -0.0981 0.0371 1.0000 Uiso R
H101 H 0.3796 0.6261 -0.1966 0.0308 1.0000 Uiso R
H111 H 0.1836 0.7074 -0.1285 0.0312 1.0000 Uiso R
H121 H 0.1634 0.7693 0.0334 0.0292 1.0000 Uiso R
H141 H 0.4001 0.5355 0.2204 0.0214 1.0000 Uiso R
H151 H 0.3389 0.3856 0.3055 0.0263 1.0000 Uiso R
H161 H 0.1543 0.4327 0.4060 0.0268 1.0000 Uiso R
H171 H 0.0416 0.6238 0.4206 0.0223 1.0000 Uiso R
H191 H -0.0888 0.8070 0.3587 0.0219 1.0000 Uiso R
H192 H -0.0300 0.8065 0.4686 0.0215 1.0000 Uiso R
H201 H -0.1570 0.9980 0.3174 0.0210 1.0000 Uiso R
H202 H -0.1434 0.9934 0.4401 0.0204 1.0000 Uiso R
H221 H -0.1975 1.1731 0.4089 0.0210 1.0000 Uiso R
H231 H -0.2467 1.3700 0.4021 0.0252 1.0000 Uiso R
H241 H -0.1041 1.4596 0.3312 0.0259 1.0000 Uiso R
H251 H 0.0767 1.3508 0.2580 0.0224 1.0000 Uiso R
H281 H 0.0466 1.1911 0.0203 0.0256 1.0000 Uiso R
H291 H 0.0027 1.3406 -0.1228 0.0351 1.0000 Uiso R
H301 H 0.0989 1.4800 -0.1337 0.0372 1.0000 Uiso R
H311 H 0.2354 1.4681 -0.0001 0.0353 1.0000 Uiso R
H321 H 0.2766 1.3210 0.1421 0.0253 1.0000 Uiso R
H341 H 0.2483 1.1515 0.4231 0.0228 1.0000 Uiso R
H351 H 0.4240 1.1476 0.5067 0.0289 1.0000 Uiso R
H361 H 0.6095 1.1187 0.4193 0.0321 1.0000 Uiso R
H371 H 0.6183 1.0945 0.2409 0.0334 1.0000 Uiso R
H381 H 0.4426 1.0924 0.1572 0.0262 1.0000 Uiso R

loop_
_atom_site_aniso_label
_atom_site_aniso_U_11
_atom_site_aniso_U_22
_atom_site_aniso_U_33
_atom_site_aniso_U_23
_atom_site_aniso_U_13
_atom_site_aniso_U_12
Co1 0.01154(12) 0.01391(12) 0.01104(12) -0.00215(9) 0.00084(8) -0.00417(9)
P1 0.0125(2) 0.0143(2) 0.0131(2) -0.00315(17) 0.00050(16) -0.00416(18)
P2 0.0114(2) 0.0145(2) 0.0122(2) -0.00253(16) 0.00109(16) -0.00525(17)
P3 0.0115(2) 0.0137(2) 0.0126(2) -0.00199(17) 0.00046(16) -0.00431(17)
O1 0.0155(6) 0.0211(7) 0.0142(6) -0.0026(5) -0.0007(5) -0.0072(5)
O2 0.0192(7) 0.0481(10) 0.0222(8) -0.0066(7) -0.0027(6) -0.0151(7)
O3 0.0272(8) 0.0262(8) 0.0205(7) -0.0019(6) 0.0087(6) -0.0077(6)
N1 0.0137(7) 0.0161(8) 0.0171(8) -0.0037(6) 0.0036(6) -0.0069(6)
N2 0.0110(7) 0.0167(8) 0.0164(8) -0.0034(6) 0.0027(6) -0.0057(6)
C1 0.0133(9) 0.0150(9) 0.0191(9) -0.0067(7) -0.0011(7) -0.0025(7)
C2 0.0179(10) 0.0199(10) 0.0280(11) -0.0010(8) -0.0032(8) -0.0064(8)
C3 0.0177(10) 0.0256(11) 0.0443(13) -0.0077(9) -0.0007(9) -0.0102(9)
C4 0.0167(10) 0.0212(10) 0.0467(14) -0.0099(9) -0.0116(9) -0.0014(8)
C5 0.0283(12) 0.0249(11) 0.0313(12) -0.0005(9) -0.0137(9) -0.0054(9)
C6 0.0226(10) 0.0243(10) 0.0213(10) -0.0025(8) -0.0035(8) -0.0089(8)
C7 0.0171(9) 0.0136(8) 0.0138(9) -0.0031(7) 0.0002(7) -0.0050(7)
C8 0.0185(10) 0.0349(12) 0.0241(10) -0.0123(9) 0.0043(8) -0.0115(9)
C9 0.0240(11) 0.0464(14) 0.0306(12) -0.0212(10) 0.0128(9) -0.0158(10)
C10 0.0362(12) 0.0304(11) 0.0163(10) -0.0087(8) 0.0056(8) -0.0158(10)
C11 0.0280(11) 0.0253(11) 0.0237(11) -0.0074(8) -0.0075(8) -0.0050(9)
C12 0.0161(10) 0.0294(11) 0.0252(11) -0.0131(8) -0.0016(8) -0.0016(8)
C13 0.0175(9) 0.0152(9) 0.0139(9) -0.0013(7) -0.0028(7) -0.0062(7)
C14 0.0224(10) 0.0179(9) 0.0171(9) -0.0043(7) -0.0003(7) -0.0053(8)
C15 0.0315(11) 0.0156(9) 0.0215(10) -0.0044(7) -0.0015(8) -0.0081(8)
C16 0.0317(11) 0.0189(10) 0.0196(10) -0.0004(7) -0.0036(8) -0.0145(9)
C17 0.0200(10) 0.0219(10) 0.0187(9) -0.0023(7) -0.0015(7) -0.0119(8)
C18 0.0156(9) 0.0154(9) 0.0135(8) -0.0022(7) -0.0024(6) -0.0065(7)
C19 0.0150(9) 0.0215(10) 0.0202(9) -0.0021(7) 0.0019(7) -0.0099(8)
C20 0.0136(9) 0.0220(10) 0.0195(9) -0.0047(7) 0.0028(7) -0.0080(7)
C21 0.0136(8) 0.0180(9) 0.0129(8) -0.0031(7) -0.0008(6) -0.0046(7)
C22 0.0138(9) 0.0225(10) 0.0173(9) -0.0034(7) 0.0031(7) -0.0062(7)
C23 0.0188(10) 0.0218(10) 0.0165(9) -0.0036(7) 0.0022(7) 0.0008(8)
C24 0.0254(10) 0.0159(9) 0.0191(10) -0.0034(7) 0.0028(8) -0.0029(8)
C25 0.0203(10) 0.0166(9) 0.0176(9) -0.0029(7) 0.0014(7) -0.0070(8)
C26 0.0129(8) 0.0177(9) 0.0117(8) -0.0033(7) -0.0003(6) -0.0034(7)
C27 0.0144(9) 0.0151(9) 0.0164(9) -0.0005(7) 0.0036(7) -0.0035(7)
C28 0.0204(10) 0.0206(10) 0.0173(9) 0.0005(7) -0.0021(7) -0.0036(8)
C29 0.0294(12) 0.0285(11) 0.0205(10) 0.0020(8) -0.0042(8) -0.0006(9)
C30 0.0307(12) 0.0231(11) 0.0240(11) 0.0096(8) 0.0067(9) 0.0015(9)
C31 0.0246(11) 0.0209(10) 0.0370(13) 0.0040(9) 0.0092(9) -0.0070(9)
C32 0.0175(9) 0.0207(10) 0.0266(10) -0.0001(8) 0.0023(8) -0.0073(8)
C33 0.0144(9) 0.0131(8) 0.0187(9) -0.0004(7) -0.0027(7) -0.0055(7)
C34 0.0187(9) 0.0178(9) 0.0211(10) -0.0028(7) -0.0012(7) -0.0070(8)
C35 0.0289(11) 0.0199(10) 0.0232(10) -0.0033(8) -0.0091(8) -0.0082(8)
C36 0.0196(10) 0.0229(10) 0.0386(12) -0.0014(9) -0.0121(9) -0.0088(8)
C37 0.0140(10) 0.0302(12) 0.0406(13) -0.0022(9) -0.0016(9) -0.0081(9)
C38 0.0152(9) 0.0273(11) 0.0231(10) -0.0054(8) 0.0003(7) -0.0064(8)
C39 0.0204(10) 0.0197(9) 0.0106(8) -0.0027(7) 0.0000(7) -0.0064(8)
C40 0.0165(9) 0.0137(9) 0.0200(9) -0.0033(7) -0.0011(7) -0.0025(7)

loop_
_atom_type_symbol
_atom_type_scat_dispersion_real
_atom_type_scat_dispersion_imag
_atom_type_scat_Cromer_Mann_a1
_atom_type_scat_Cromer_Mann_b1
_atom_type_scat_Cromer_Mann_a2
_atom_type_scat_Cromer_Mann_b2
_atom_type_scat_Cromer_Mann_a3
_atom_type_scat_Cromer_Mann_b3
_atom_type_scat_Cromer_Mann_a4
_atom_type_scat_Cromer_Mann_b4
_atom_type_scat_Cromer_Mann_c
_atom_type_scat_source
C 0.0033 0.0016 2.3100 20.8439 1.0200 10.2075 1.5886 0.5687 0.8650 51.6512 0.2156 'International Tables Vol C 4.2.6.8 and 6.1.1.4'
H 0.0000 0.0000 0.4930 10.5109 0.3229 26.1257 0.1402 3.1424 0.0408 57.7998 0.0030 'International Tables Vol C 4.2.6.8 and 6.1.1.4'
N 0.0061 0.0033 12.2126 0.0057 3.1322 9.8933 2.0125 28.9975 1.1663 0.5826 -11.5290 'International Tables Vol C 4.2.6.8 and 6.1.1.4'
O 0.0106 0.0060 3.0485 13.2771 2.2868 5.7011 1.5463 0.3239 0.8670 32.9089 0.2508 'International Tables Vol C 4.2.6.8 and 6.1.1.4'
P 0.1023 0.0942 6.4345 1.9067 4.1791 27.1570 1.7800 0.5260 1.4908 68.1645 1.1149 'International Tables Vol C 4.2.6.8 and 6.1.1.4'
Co 0.3494 0.9721 12.2841 4.2791 7.3409 0.2784 4.0034 13.5359 2.3488 71.1692 1.0118 'International Tables Vol C 4.2.6.8 and 6.1.1.4'

loop_
_geom_angle_atom_site_label_1
_geom_angle_atom_site_label_2
_geom_angle_atom_site_label_3
_geom_angle
_geom_angle_publ_flag
P1 Co1 P2 84.289(19) yes
P1 Co1 P3 136.95(2) yes
P2 Co1 P3 83.550(18) yes
P1 Co1 C39 110.34(6) yes
P2 Co1 C39 88.77(6) yes
P3 Co1 C39 110.51(6) yes
P1 Co1 C40 89.73(6) yes
P2 Co1 C40 164.17(6) yes
P3 Co1 C40 90.97(6) yes
C39 Co1 C40 107.06(8) yes
Co1 P1 C1 117.52(6) yes
Co1 P1 C7 110.17(6) yes
C1 P1 C7 104.91(8) yes
Co1 P1 C13 118.02(6) yes
C1 P1 C13 103.81(8) yes
C7 P1 C13 100.36(8) yes
Co1 P2 O1 117.53(5) yes
Co1 P2 N1 109.59(5) yes
O1 P2 N1 113.40(8) yes
Co1 P2 N2 110.53(5) yes
O1 P2 N2 112.10(7) yes
N1 P2 N2 90.50(7) yes
Co1 P3 C26 115.40(6) yes
Co1 P3 C27 112.03(6) yes
C26 P3 C27 100.39(8) yes
Co1 P3 C33 118.20(6) yes
C26 P3 C33 105.16(8) yes
C27 P3 C33 103.57(8) yes
P2 N1 C18 123.84(12) yes
P2 N1 C19 115.04(12) yes
C18 N1 C19 120.05(15) yes
P2 N2 C20 115.87(12) yes
P2 N2 C21 124.02(12) yes
C20 N2 C21 119.21(15) yes
P1 C1 C2 119.32(14) yes
P1 C1 C6 122.06(14) yes
C2 C1 C6 118.60(17) yes
C1 C2 C3 120.84(19) yes
C1 C2 H21 118.3 no
C3 C2 H21 120.9 no
C2 C3 C4 119.7(2) yes
C2 C3 H31 120.0 no
C4 C3 H31 120.3 no
C3 C4 C5 119.99(19) yes
C3 C4 H41 119.3 no
C5 C4 H41 120.7 no
C4 C5 C6 120.4(2) yes
C4 C5 H51 120.1 no
C6 C5 H51 119.4 no
C1 C6 C5 120.37(19) yes
C1 C6 H61 120.0 no
C5 C6 H61 119.6 no
P1 C7 C8 124.82(14) yes
P1 C7 C12 116.41(14) yes
C8 C7 C12 118.76(17) yes
C7 C8 C9 119.62(19) yes
C7 C8 H81 120.4 no
C9 C8 H81 120.0 no
C8 C9 C10 121.26(19) yes
C8 C9 H91 119.3 no
C10 C9 H91 119.5 no
C9 C10 C11 119.31(19) yes
C9 C10 H101 120.6 no
C11 C10 H101 120.1 no
C10 C11 C12 119.89(19) yes
C10 C11 H111 120.3 no
C12 C11 H111 119.8 no
C7 C12 C11 121.16(18) yes
C7 C12 H121 118.7 no
C11 C12 H121 120.1 no
P1 C13 C14 116.97(14) yes
P1 C13 C18 124.00(14) yes
C14 C13 C18 118.96(17) yes
C13 C14 C15 122.40(18) yes
C13 C14 H141 118.7 no
C15 C14 H141 118.9 no
C14 C15 C16 118.33(18) yes
C14 C15 H151 119.4 no
C16 C15 H151 122.2 no
C15 C16 C17 120.89(18) yes
C15 C16 H161 120.3 no
C17 C16 H161 118.8 no
C16 C17 C18 121.15(18) yes
C16 C17 H171 119.9 no
C18 C17 H171 118.9 no
C17 C18 C13 118.21(17) yes
C17 C18 N1 119.51(16) yes
C13 C18 N1 122.28(16) yes
N1 C19 C20 107.23(14) yes
N1 C19 H191 109.7 no
C20 C19 H191 109.2 no
N1 C19 H192 110.8 no
C20 C19 H192 110.3 no
H191 C19 H192 109.5 no
C19 C20 N2 106.95(14) yes
C19 C20 H201 110.5 no
N2 C20 H201 109.1 no
C19 C20 H202 109.5 no
N2 C20 H202 111.5 no
H201 C20 H202 109.3 no
N2 C21 C22 118.84(16) yes
N2 C21 C26 122.89(16) yes
C22 C21 C26 118.27(16) yes
C21 C22 C23 121.38(17) yes
C21 C22 H221 118.7 no
C23 C22 H221 119.9 no
C22 C23 C24 120.50(18) yes
C22 C23 H231 119.0 no
C24 C23 H231 120.5 no
C23 C24 C25 118.82(18) yes
C23 C24 H241 121.6 no
C25 C24 H241 119.6 no
C24 C25 C26 122.50(18) yes
C24 C25 H251 119.3 no
C26 C25 H251 118.1 no
P3 C26 C21 124.27(14) yes
P3 C26 C25 117.15(13) yes
C21 C26 C25 118.19(16) yes
P3 C27 C28 118.01(14) yes
P3 C27 C32 123.30(15) yes
C28 C27 C32 118.59(17) yes
C27 C28 C29 120.62(19) yes
C27 C28 H281 119.3 no
C29 C28 H281 120.1 no
C28 C29 C30 119.8(2) yes
C28 C29 H291 119.8 no
C30 C29 H291 120.4 no
C29 C30 C31 120.32(19) yes
C29 C30 H301 120.8 no
C31 C30 H301 118.9 no
C30 C31 C32 120.0(2) yes
C30 C31 H311 121.3 no
C32 C31 H311 118.7 no
C31 C32 C27 120.65(19) yes
C31 C32 H321 119.6 no
C27 C32 H321 119.7 no
P3 C33 C34 122.14(14) yes
P3 C33 C38 119.18(14) yes
C34 C33 C38 118.65(17) yes
C33 C34 C35 120.67(18) yes
C33 C34 H341 120.3 no
C35 C34 H341 119.0 no
C34 C35 C36 120.23(19) yes
C34 C35 H351 119.5 no
C36 C35 H351 120.2 no
C35 C36 C37 119.58(18) yes
C35 C36 H361 118.5 no
C37 C36 H361 121.9 no
C36 C37 C38 120.35(19) yes
C36 C37 H371 120.0 no
C38 C37 H371 119.6 no
C33 C38 C37 120.51(19) yes
C33 C38 H381 119.9 no
C37 C38 H381 119.6 no
O2 C39 Co1 175.28(16) yes
O3 C40 Co1 178.06(17) yes

loop_
_geom_bond_atom_site_label_1
_geom_bond_atom_site_label_2
_geom_bond_distance
_geom_bond_publ_flag
Co1 P1 2.1791(5) yes
Co1 P2 2.1675(5) yes
Co1 P3 2.1853(5) yes
Co1 C39 1.7773(19) yes
Co1 C40 1.7793(19) yes
P1 C1 1.8278(18) yes
P1 C7 1.8385(18) yes
P1 C13 1.8259(18) yes
P2 O1 1.4875(13) yes
P2 N1 1.7098(15) yes
P2 N2 1.7073(15) yes
P3 C26 1.8288(18) yes
P3 C27 1.8414(18) yes
P3 C33 1.8247(18) yes
O2 C39 1.149(2) yes
O3 C40 1.146(2) yes
N1 C18 1.392(2) yes
N1 C19 1.458(2) yes
N2 C20 1.469(2) yes
N2 C21 1.393(2) yes
C1 C2 1.393(3) yes
C1 C6 1.391(3) yes
C2 C3 1.383(3) yes
C2 H21 0.926 no
C3 C4 1.384(3) yes
C3 H31 0.912 no
C4 C5 1.376(3) yes
C4 H41 0.927 no
C5 C6 1.383(3) yes
C5 H51 0.943 no
C6 H61 0.955 no
C7 C8 1.379(3) yes
C7 C12 1.396(3) yes
C8 C9 1.394(3) yes
C8 H81 0.928 no
C9 C10 1.378(3) yes
C9 H91 0.933 no
C10 C11 1.376(3) yes
C10 H101 0.933 no
C11 C12 1.383(3) yes
C11 H111 0.921 no
C12 H121 0.931 no
C13 C14 1.400(3) yes
C13 C18 1.408(2) yes
C14 C15 1.383(3) yes
C14 H141 0.942 no
C15 C16 1.387(3) yes
C15 H151 0.951 no
C16 C17 1.383(3) yes
C16 H161 0.939 no
C17 C18 1.410(2) yes
C17 H171 0.938 no
C19 C20 1.517(3) yes
C19 H191 0.960 no
C19 H192 0.978 no
C20 H201 0.974 no
C20 H202 0.962 no
C21 C22 1.412(2) yes
C21 C26 1.414(2) yes
C22 C23 1.377(3) yes
C22 H221 0.931 no
C23 C24 1.386(3) yes
C23 H231 0.936 no
C24 C25 1.378(3) yes
C24 H241 0.931 no
C25 C26 1.405(3) yes
C25 H251 0.934 no
C27 C28 1.395(3) yes
C27 C32 1.388(3) yes
C28 C29 1.389(3) yes
C28 H281 0.927 no
C29 C30 1.379(3) yes
C29 H291 0.931 no
C30 C31 1.375(3) yes
C30 H301 0.941 no
C31 C32 1.390(3) yes
C31 H311 0.927 no
C32 H321 0.925 no
C33 C34 1.391(3) yes
C33 C38 1.393(3) yes
C34 C35 1.387(3) yes
C34 H341 0.922 no
C35 C36 1.382(3) yes
C35 H351 0.924 no
C36 C37 1.385(3) yes
C36 H361 0.938 no
C37 C38 1.384(3) yes
C37 H371 0.944 no
C38 H381 0.946 no
